data_4346836
loop_
_publ_author_name
'Liang, Lan-Chang'
'Chou, Kuan-Wei'
'Su, Wei-Jia'
'Chen, Han-Sheng'
'Hsu, Yu-Lin'

_publ_section_title
;
 Homo- and Heteropolynuclear Clusters of Phosphine Triphenolates.
;
_journal_issue 23
_journal_name_full 'Inorganic chemistry'
_journal_page_first 11526
_journal_page_last 11534
_journal_paper_doi 10.1021/acs.inorgchem.5b02208
_journal_volume 54
_journal_year 2015
_chemical_formula_moiety 'C92 H140 Li6 O8 P2'
_chemical_formula_sum 'C92 H140 Li6 O8 P2'
_chemical_formula_weight 1477.62
_space_group_IT_number 14
_space_group_name_Hall '-P 2yn'
_space_group_name_H-M_alt 'P 1 21/n 1'
_symmetry_cell_setting monoclinic
_symmetry_space_group_name_H-M 'P 1 21/n 1'
_atom_sites_solution_hydrogens geom
_atom_sites_solution_primary direct
_atom_sites_solution_secondary difmap
_audit_creation_method SHELXL-97
_cell_angle_alpha 90.00
_cell_angle_beta 96.86
_cell_angle_gamma 90.00
_cell_formula_units_Z 4
_cell_length_a 14.7467(2)
_cell_length_b 36.4333(4)
_cell_length_c 19.1059(3)
_cell_measurement_reflns_used 86719
_cell_measurement_temperature 293(2)
_cell_measurement_theta_max 25.35
_cell_measurement_theta_min 2.037
_cell_volume 10191.6(2)
_computing_cell_refinement 'HKL Scalepack (Otwinowski & Minor 1997)'
_computing_data_collection 'Collect (Nonius BV, 1997-2000)'
_computing_data_reduction 'HKL Denzo and Scalepack (Otwinowski & Minor 19'
_computing_molecular_graphics 'Ortep-3 for Windows (Farrugia, 1997)'
_computing_publication_material 'WinGX publication routines (Farrugia, 1999)'
_computing_structure_refinement 'SHELXL-97 (Sheldrick, 1997)'
_computing_structure_solution 'SHELXS-86 (Sheldrick, 1986)'
_diffrn_ambient_temperature 293(2)
_diffrn_measured_fraction_theta_full 0.984
_diffrn_measured_fraction_theta_max 0.984
_diffrn_measurement_device_type KappaCCD
_diffrn_measurement_method 'CCD rotation images, thick slices'
_diffrn_radiation_monochromator graphite
_diffrn_radiation_source 'fine-focus sealed tube'
_diffrn_radiation_type MoK\a
_diffrn_radiation_wavelength 0.71073
_diffrn_reflns_av_R_equivalents 0.1132
_diffrn_reflns_av_sigmaI/netI 0.1176
_diffrn_reflns_limit_h_max 17
_diffrn_reflns_limit_h_min -16
_diffrn_reflns_limit_k_max 43
_diffrn_reflns_limit_k_min -43
_diffrn_reflns_limit_l_max 22
_diffrn_reflns_limit_l_min -23
_diffrn_reflns_number 72833
_diffrn_reflns_theta_full 25.35
_diffrn_reflns_theta_max 25.35
_diffrn_reflns_theta_min 2.15
_exptl_absorpt_coefficient_mu 0.088
_exptl_absorpt_correction_T_max 1.0341
_exptl_absorpt_correction_T_min 0.9304
_exptl_absorpt_correction_type multi-scan
_exptl_crystal_colour colorless
_exptl_crystal_density_diffrn 0.963
_exptl_crystal_density_method 'not measured'
_exptl_crystal_description prism
_exptl_crystal_F_000 3216
_exptl_crystal_size_max 0.36
_exptl_crystal_size_mid 0.3
_exptl_crystal_size_min 0.25
_platon_squeeze_details
;
;
_refine_diff_density_max 0.743
_refine_diff_density_min -0.459
_refine_diff_density_rms 0.077
_refine_ls_extinction_method none
_refine_ls_goodness_of_fit_ref 1.061
_refine_ls_hydrogen_treatment mixed
_refine_ls_matrix_type full
_refine_ls_number_parameters 1018
_refine_ls_number_reflns 18373
_refine_ls_number_restraints 1
_refine_ls_restrained_S_all 1.061
_refine_ls_R_factor_all 0.1465
_refine_ls_R_factor_gt 0.0806
_refine_ls_shift/su_max 0.011
_refine_ls_shift/su_mean 0.000
_refine_ls_structure_factor_coef Fsqd
_refine_ls_weighting_details 'calc w=1/[\s^2^(Fo^2^)+(0.1100P)^2^+0.0000P] where P=(Fo^2^+2Fc^2^)/3'
_refine_ls_weighting_scheme calc
_refine_ls_wR_factor_gt 0.2020
_refine_ls_wR_factor_ref 0.2269
_reflns_number_gt 9771
_reflns_number_total 18373
_reflns_threshold_expression >2sigma(I)
_cod_data_source_file ic5b02208_si_002.cif
_cod_data_source_block 5633
_cod_original_sg_symbol_H-M 'P 21/n'
_cod_database_code 4346836

loop_
_symmetry_equiv_pos_as_xyz
'x, y, z'
'-x+1/2, y+1/2, -z+1/2'
'-x, -y, -z'
'x-1/2, -y-1/2, z-1/2'

loop_
_atom_site_label
_atom_site_type_symbol
_atom_site_fract_x
_atom_site_fract_y
_atom_site_fract_z
_atom_site_U_iso_or_equiv
_atom_site_adp_type
_atom_site_occupancy
_atom_site_symmetry_multiplicity
_atom_site_calc_flag
_atom_site_refinement_flags
_atom_site_disorder_assembly
_atom_site_disorder_group
C1 C 0.2344(2) 0.18842(9) 0.13555(17) 0.0320(8) Uani 1 1 d . A .
C2 C 0.2385(2) 0.19216(9) 0.21004(17) 0.0303(8) Uani 1 1 d . A .
C3 C 0.2516(2) 0.22767(9) 0.24115(18) 0.0358(8) Uani 1 1 d . . .
C4 C 0.2482(3) 0.23378(9) 0.32056(19) 0.0455(10) Uani 1 1 d . . .
C5 C 0.3196(3) 0.21028(11) 0.3634(2) 0.0571(11) Uani 1 1 d . . .
H5A H 0.3084 0.1849 0.3519 0.068 Uiso 1 1 d R . .
H5B H 0.3165 0.2140 0.4127 0.068 Uiso 1 1 d R . .
H5C H 0.3793 0.2170 0.3523 0.068 Uiso 1 1 d R . .
C6 C 0.2671(3) 0.27381(10) 0.3431(2) 0.0682(13) Uani 1 1 d . . .
H6A H 0.2632 0.2758 0.3927 0.082 Uiso 1 1 d R . .
H6B H 0.2221 0.2894 0.3177 0.082 Uiso 1 1 d R . .
H6C H 0.3269 0.2811 0.3334 0.082 Uiso 1 1 d R . .
C7 C 0.1509(3) 0.22516(10) 0.3394(2) 0.0550(11) Uani 1 1 d . . .
H7A H 0.1355 0.2001 0.3279 0.066 Uiso 1 1 d R . .
H7B H 0.1495 0.2291 0.3889 0.066 Uiso 1 1 d R . .
H7C H 0.1075 0.2411 0.3132 0.066 Uiso 1 1 d R . .
C8 C 0.2679(2) 0.25658(10) 0.19725(19) 0.0452(9) Uani 1 1 d . . .
H8 H 0.2803 0.2805 0.2174 0.054 Uiso 1 1 d R . .
C9 C 0.2690(2) 0.25393(10) 0.12424(19) 0.0453(10) Uani 1 1 d . . .
C10 C 0.2926(3) 0.28732(11) 0.0822(2) 0.0593(12) Uani 1 1 d . . .
C11 C 0.3928(3) 0.29602(13) 0.0996(3) 0.0886(17) Uani 1 1 d . . .
H11A H 0.4085 0.3167 0.0723 0.106 Uiso 1 1 d R . .
H11B H 0.4294 0.2753 0.0896 0.106 Uiso 1 1 d R . .
H11C H 0.4041 0.3019 0.1489 0.106 Uiso 1 1 d R . .
C12 C 0.2366(4) 0.32114(13) 0.1016(3) 0.1051(19) Uani 1 1 d . . .
H12A H 0.2499 0.3421 0.0742 0.126 Uiso 1 1 d R . .
H12B H 0.2523 0.3264 0.1508 0.126 Uiso 1 1 d R . .
H12C H 0.1727 0.3155 0.0926 0.126 Uiso 1 1 d R . .
C13 C 0.2703(5) 0.28210(15) 0.0045(3) 0.123(2) Uani 1 1 d . . .
H13A H 0.2855 0.3034 -0.0213 0.148 Uiso 1 1 d R . .
H13B H 0.2060 0.2774 -0.0051 0.148 Uiso 1 1 d R . .
H13C H 0.3037 0.2613 -0.0098 0.148 Uiso 1 1 d R . .
C14 C 0.2506(2) 0.21943(10) 0.09474(19) 0.0421(9) Uani 1 1 d . . .
H14 H 0.2499 0.2167 0.0447 0.051 Uiso 1 1 d R . .
C15 C 0.1154(2) 0.14463(9) 0.03206(17) 0.0339(8) Uani 1 1 d . A .
C16 C 0.1153(2) 0.13530(9) -0.03913(17) 0.0395(9) Uani 1 1 d . . .
H16 H 0.1730 0.1317 -0.0566 0.047 Uiso 1 1 d R . .
C17 C 0.0341(2) 0.13074(10) -0.08305(18) 0.0450(9) Uani 1 1 d . . .
C18 C 0.0298(3) 0.12068(12) -0.16140(19) 0.0542(11) Uani 1 1 d . . .
C19 C 0.1249(3) 0.11832(15) -0.1862(2) 0.0812(15) Uani 1 1 d . . .
H19A H 0.1188 0.1130 -0.2358 0.097 Uiso 1 1 d R . .
H19B H 0.1577 0.0988 -0.1607 0.097 Uiso 1 1 d R . .
H19C H 0.1577 0.1409 -0.1773 0.097 Uiso 1 1 d R . .
C20 C -0.0245(4) 0.14991(14) -0.2063(2) 0.0869(16) Uani 1 1 d . . .
H20A H -0.0265 0.1437 -0.2553 0.104 Uiso 1 1 d R . .
H20B H 0.0052 0.1732 -0.1978 0.104 Uiso 1 1 d R . .
H20C H -0.0856 0.1513 -0.1939 0.104 Uiso 1 1 d R . .
C21 C -0.0168(3) 0.08345(13) -0.1745(2) 0.0764(14) Uani 1 1 d . . .
H21A H -0.0209 0.0775 -0.2237 0.092 Uiso 1 1 d R . .
H21B H -0.0770 0.0842 -0.1601 0.092 Uiso 1 1 d R . .
H21C H 0.0189 0.0651 -0.1477 0.092 Uiso 1 1 d R . .
C22 C -0.0471(2) 0.13492(10) -0.05305(17) 0.0424(9) Uani 1 1 d . . .
H22 H -0.1048 0.1323 -0.0817 0.051 Uiso 1 1 d R . .
C23 C -0.0517(2) 0.14471(9) 0.01761(18) 0.0372(8) Uani 1 1 d . . .
C24 C -0.1436(2) 0.14729(10) 0.04737(18) 0.0427(9) Uani 1 1 d . . .
C25 C -0.1572(2) 0.18568(10) 0.0765(2) 0.0538(11) Uani 1 1 d . . .
H25A H -0.2148 0.1867 0.0950 0.065 Uiso 1 1 d R . .
H25B H -0.1568 0.2032 0.0390 0.065 Uiso 1 1 d R . .
H25C H -0.1089 0.1913 0.1132 0.065 Uiso 1 1 d R . .
C26 C -0.2247(2) 0.13975(12) -0.0083(2) 0.0598(12) Uani 1 1 d . . .
H26A H -0.2810 0.1421 0.0118 0.072 Uiso 1 1 d R . .
H26B H -0.2192 0.1152 -0.0258 0.072 Uiso 1 1 d R . .
H26C H -0.2240 0.1569 -0.0464 0.072 Uiso 1 1 d R . .
C27 C -0.1461(3) 0.11833(11) 0.1067(2) 0.0539(11) Uani 1 1 d . . .
H27A H -0.2030 0.1203 0.1261 0.065 Uiso 1 1 d R . .
H27B H -0.0964 0.1222 0.1432 0.065 Uiso 1 1 d R . .
H27C H -0.1410 0.0943 0.0869 0.065 Uiso 1 1 d R . .
C28 C 0.0324(2) 0.15027(9) 0.06070(17) 0.0338(8) Uani 1 1 d . A .
C29 C 0.3141(2) 0.13201(9) 0.05696(16) 0.0325(8) Uani 1 1 d . A .
C30 C 0.3723(2) 0.10492(9) 0.09029(17) 0.0349(8) Uani 1 1 d . A .
C31 C 0.4552(2) 0.09676(10) 0.06106(18) 0.0404(9) Uani 1 1 d . . .
C32 C 0.5243(3) 0.06868(12) 0.0969(2) 0.0530(11) Uani 1 1 d . . .
C33 C 0.5584(3) 0.08170(14) 0.1717(2) 0.0768(14) Uani 1 1 d . . .
H33A H 0.6023 0.0648 0.1946 0.092 Uiso 1 1 d R . .
H33B H 0.5072 0.0835 0.1982 0.092 Uiso 1 1 d R . .
H33C H 0.5862 0.1054 0.1691 0.092 Uiso 1 1 d R . .
C34 C 0.6091(3) 0.06462(13) 0.0570(2) 0.0729(14) Uani 1 1 d . . .
H34A H 0.6505 0.0472 0.0811 0.087 Uiso 1 1 d R . .
H34B H 0.6392 0.0879 0.0551 0.087 Uiso 1 1 d R . .
H34C H 0.5900 0.0562 0.0100 0.087 Uiso 1 1 d R . .
C35 C 0.4820(3) 0.03051(11) 0.0980(2) 0.0703(13) Uani 1 1 d . . .
H35A H 0.5257 0.0133 0.1200 0.084 Uiso 1 1 d R . .
H35B H 0.4631 0.0231 0.0503 0.084 Uiso 1 1 d R . .
H35C H 0.4298 0.0313 0.1236 0.084 Uiso 1 1 d R . .
C36 C 0.4724(2) 0.11535(11) 0.0014(2) 0.0525(11) Uani 1 1 d . . .
H36 H 0.5268 0.1091 -0.0190 0.063 Uiso 1 1 d R . .
C37 C 0.4155(3) 0.14260(11) -0.0319(2) 0.0531(11) Uani 1 1 d . A .
C38 C 0.4385(3) 0.16107(13) -0.1001(3) 0.0702(13) Uiso 1 1 d . . .
C39 C 0.4144(5) 0.1333(2) -0.1607(3) 0.160(3) Uani 1 1 d . A .
H39A H 0.4290 0.1442 -0.2037 0.192 Uiso 1 1 d R . .
H39B H 0.3507 0.1271 -0.1655 0.192 Uiso 1 1 d R . .
H39C H 0.4503 0.1114 -0.1511 0.192 Uiso 1 1 d R . .
C40 C 0.5387(7) 0.1739(3) -0.0907(6) 0.081(3) Uiso 0.539(15) 1 d P A 1
H40A H 0.5527 0.1854 -0.1333 0.122 Uiso 0.539(15) 1 calc PR A 1
H40B H 0.5781 0.1531 -0.0804 0.122 Uiso 0.539(15) 1 calc PR A 1
H40C H 0.5479 0.1911 -0.0525 0.122 Uiso 0.539(15) 1 calc PR A 1
C41 C 0.4001(8) 0.2009(3) -0.1058(6) 0.081(4) Uiso 0.539(15) 1 d P A 1
H41A H 0.4146 0.2119 -0.1488 0.122 Uiso 0.539(15) 1 calc PR A 1
H41B H 0.4270 0.2150 -0.0664 0.122 Uiso 0.539(15) 1 calc PR A 1
H41C H 0.3350 0.2002 -0.1059 0.122 Uiso 0.539(15) 1 calc PR A 1
C40A C 0.5343(7) 0.1596(4) -0.1124(7) 0.067(4) Uiso 0.461(15) 1 d P A 2
H40D H 0.5639 0.1396 -0.0863 0.101 Uiso 0.461(15) 1 calc PR A 2
H40E H 0.5639 0.1822 -0.0972 0.101 Uiso 0.461(15) 1 calc PR A 2
H40F H 0.5381 0.1561 -0.1617 0.101 Uiso 0.461(15) 1 calc PR A 2
C41A C 0.3649(7) 0.1852(3) -0.1324(5) 0.056(4) Uiso 0.461(15) 1 d P A 2
H41D H 0.3080 0.1780 -0.1168 0.084 Uiso 0.461(15) 1 calc PR A 2
H41E H 0.3605 0.1832 -0.1828 0.084 Uiso 0.461(15) 1 calc PR A 2
H41F H 0.3782 0.2102 -0.1186 0.084 Uiso 0.461(15) 1 calc PR A 2
C42 C 0.3375(2) 0.15051(10) -0.00299(18) 0.0437(9) Uani 1 1 d . . .
H42 H 0.2979 0.1694 -0.0242 0.052 Uiso 1 1 d R A .
C43 C 0.2005(2) 0.02029(9) 0.29994(17) 0.0303(8) Uani 1 1 d . A .
C44 C 0.2537(2) 0.00234(9) 0.25354(18) 0.0347(8) Uani 1 1 d . A .
C45 C 0.2699(2) -0.03598(10) 0.2642(2) 0.0461(10) Uani 1 1 d . A .
C46 C 0.3252(3) -0.05820(11) 0.2155(3) 0.0725(14) Uani 1 1 d . . .
C47 C 0.4251(3) -0.04498(14) 0.2267(3) 0.105(2) Uani 1 1 d . B .
H47A H 0.4618 -0.0583 0.1972 0.127 Uiso 1 1 d R . .
H47B H 0.4492 -0.0484 0.2752 0.127 Uiso 1 1 d R . .
H47C H 0.4261 -0.0193 0.2152 0.127 Uiso 1 1 d R . .
C48 C 0.3043(9) -0.0565(3) 0.1508(6) 0.055(3) Uiso 0.471(17) 1 d P B 3
H48A H 0.3440 -0.0722 0.1278 0.083 Uiso 0.471(17) 1 calc PR B 3
H48B H 0.3104 -0.0317 0.1353 0.083 Uiso 0.471(17) 1 calc PR B 3
H48C H 0.2422 -0.0644 0.1392 0.083 Uiso 0.471(17) 1 calc PR B 3
C49 C 0.3466(8) -0.0990(2) 0.2489(6) 0.058(4) Uiso 0.471(17) 1 d P B 3
H49A H 0.3640 -0.0969 0.2988 0.087 Uiso 0.471(17) 1 calc PR B 3
H49B H 0.3954 -0.1100 0.2273 0.087 Uiso 0.471(17) 1 calc PR B 3
H49C H 0.2929 -0.1140 0.2402 0.087 Uiso 0.471(17) 1 calc PR B 3
C48A C 0.2735(8) -0.0504(3) 0.1309(5) 0.060(3) Uiso 0.529(17) 1 d P B 4
H48D H 0.3050 -0.0639 0.0980 0.090 Uiso 0.529(17) 1 calc PR B 4
H48E H 0.2757 -0.0246 0.1205 0.090 Uiso 0.529(17) 1 calc PR B 4
H48F H 0.2110 -0.0583 0.1272 0.090 Uiso 0.529(17) 1 calc PR B 4
C49A C 0.3078(7) -0.0999(2) 0.2172(6) 0.058(3) Uiso 0.529(17) 1 d P B 4
H49D H 0.3444 -0.1120 0.1858 0.086 Uiso 0.529(17) 1 calc PR B 4
H49E H 0.2444 -0.1047 0.2025 0.086 Uiso 0.529(17) 1 calc PR B 4
H49F H 0.3238 -0.1089 0.2642 0.086 Uiso 0.529(17) 1 calc PR B 4
C50 C 0.2343(2) -0.05309(10) 0.3207(2) 0.0452(10) Uani 1 1 d . . .
H50 H 0.2433 -0.0790 0.3271 0.054 Uiso 1 1 d R B .
C51 C 0.1853(2) -0.03498(9) 0.36878(17) 0.0346(8) Uani 1 1 d . B .
C52 C 0.1524(2) -0.05657(9) 0.43046(18) 0.0408(9) Uani 1 1 d . . .
C53 C 0.2351(3) -0.07238(11) 0.4764(2) 0.0627(12) Uani 1 1 d . B .
H53A H 0.2154 -0.0859 0.5150 0.075 Uiso 1 1 d R . .
H53B H 0.2737 -0.0524 0.4944 0.075 Uiso 1 1 d R . .
H53C H 0.2686 -0.0883 0.4488 0.075 Uiso 1 1 d R . .
C54 C 0.0913(3) -0.08790(10) 0.4011(2) 0.0570(11) Uani 1 1 d . B .
H54A H 0.0706 -0.1012 0.4395 0.068 Uiso 1 1 d R . .
H54B H 0.1255 -0.1040 0.3743 0.068 Uiso 1 1 d R . .
H54C H 0.0396 -0.0784 0.3712 0.068 Uiso 1 1 d R . .
C55 C 0.0984(3) -0.03229(11) 0.4749(2) 0.0603(12) Uani 1 1 d . B .
H55A H 0.0784 -0.0463 0.5127 0.072 Uiso 1 1 d R . .
H55B H 0.0462 -0.0227 0.4458 0.072 Uiso 1 1 d R . .
H55C H 0.1361 -0.0124 0.4940 0.072 Uiso 1 1 d R . .
C56 C 0.1701(2) 0.00179(9) 0.35723(17) 0.0329(8) Uani 1 1 d . . .
H56 H 0.1367 0.0154 0.3888 0.039 Uiso 1 1 d R B .
C57 C 0.0516(2) 0.07188(9) 0.30149(16) 0.0316(8) Uani 1 1 d . A .
C58 C 0.0170(2) 0.10776(9) 0.30846(15) 0.0289(8) Uani 1 1 d . A .
C59 C -0.0761(2) 0.11236(9) 0.31782(16) 0.0319(8) Uani 1 1 d . . .
C60 C -0.1139(2) 0.15059(9) 0.33450(18) 0.0389(9) Uani 1 1 d . . .
C61 C -0.1048(3) 0.17792(10) 0.2749(2) 0.0558(11) Uani 1 1 d . . .
H61A H -0.1295 0.2013 0.2861 0.067 Uiso 1 1 d R . .
H61B H -0.1378 0.1686 0.2322 0.067 Uiso 1 1 d R . .
H61C H -0.0415 0.1807 0.2687 0.067 Uiso 1 1 d R . .
C62 C -0.0608(3) 0.16505(11) 0.40159(19) 0.0549(11) Uani 1 1 d . . .
H62A H -0.0840 0.1886 0.4132 0.066 Uiso 1 1 d R . .
H62B H 0.0025 0.1673 0.3949 0.066 Uiso 1 1 d R . .
H62C H -0.0668 0.1481 0.4393 0.066 Uiso 1 1 d R . .
C63 C -0.2157(2) 0.14905(10) 0.3443(2) 0.0530(11) Uani 1 1 d . . .
H63A H -0.2363 0.1732 0.3547 0.064 Uiso 1 1 d R . .
H63B H -0.2239 0.1329 0.3828 0.064 Uiso 1 1 d R . .
H63C H -0.2503 0.1401 0.3020 0.064 Uiso 1 1 d R . .
C64 C -0.1314(2) 0.08132(9) 0.31281(17) 0.0355(8) Uani 1 1 d . . .
H64 H -0.1949 0.0842 0.3181 0.043 Uiso 1 1 d R . .
C65 C -0.1003(2) 0.04603(9) 0.30019(17) 0.0338(8) Uani 1 1 d . C .
C66 C -0.1670(2) 0.01372(10) 0.28817(19) 0.0421(9) Uani 1 1 d . . .
C67 C -0.2511(3) 0.01826(13) 0.3248(3) 0.0893(17) Uani 1 1 d . C .
H67A H -0.2886 -0.0030 0.3140 0.107 Uiso 1 1 d R . .
H67B H -0.2847 0.0399 0.3090 0.107 Uiso 1 1 d R . .
H67C H -0.2339 0.0197 0.3748 0.107 Uiso 1 1 d R . .
C68 C -0.1847(13) 0.0041(6) 0.2129(6) 0.068(5) Uani 0.56(3) 1 d P C 5
H68A H -0.1277 0.0015 0.1937 0.102 Uiso 0.56(3) 1 calc PR C 5
H68B H -0.2203 0.0231 0.1880 0.102 Uiso 0.56(3) 1 calc PR C 5
H68C H -0.2176 -0.0187 0.2078 0.102 Uiso 0.56(3) 1 calc PR C 5
C69 C -0.1218(9) -0.0206(4) 0.3282(8) 0.054(3) Uani 0.56(3) 1 d P C 5
H69A H -0.0658 -0.0265 0.3098 0.081 Uiso 0.56(3) 1 calc PR C 5
H69B H -0.1628 -0.0411 0.3217 0.081 Uiso 0.56(3) 1 calc PR C 5
H69C H -0.1093 -0.0152 0.3775 0.081 Uiso 0.56(3) 1 calc PR C 5
C68A C -0.2178(16) 0.0219(8) 0.2070(10) 0.104(7) Uani 0.44(3) 1 d P C 6
H68D H -0.2480 0.0453 0.2060 0.156 Uiso 0.44(3) 1 calc PR C 6
H68E H -0.2619 0.0030 0.1937 0.156 Uiso 0.44(3) 1 calc PR C 6
H68F H -0.1729 0.0221 0.1746 0.156 Uiso 0.44(3) 1 calc PR C 6
C69A C -0.1261(12) -0.0228(5) 0.283(3) 0.112(12) Uani 0.44(3) 1 d P C 6
H69D H -0.0738 -0.0210 0.2578 0.168 Uiso 0.44(3) 1 calc PR C 6
H69E H -0.1701 -0.0390 0.2585 0.168 Uiso 0.44(3) 1 calc PR C 6
H69F H -0.1077 -0.0321 0.3295 0.168 Uiso 0.44(3) 1 calc PR C 6
C70 C -0.0079(2) 0.04189(9) 0.29561(16) 0.0317(8) Uani 1 1 d . . .
H70 H 0.0161 0.0178 0.2892 0.038 Uiso 1 1 d R C .
C71 C 0.2392(2) 0.08956(8) 0.36367(16) 0.0296(8) Uani 1 1 d . A .
C72 C 0.3323(2) 0.09633(8) 0.35625(17) 0.0320(8) Uani 1 1 d . A .
C73 C 0.3916(2) 0.11043(9) 0.41501(17) 0.0340(8) Uani 1 1 d . . .
C74 C 0.4939(2) 0.11569(9) 0.41027(18) 0.0376(9) Uani 1 1 d . . .
C75 C 0.5096(2) 0.14523(10) 0.3564(2) 0.0548(11) Uani 1 1 d . . .
H75A H 0.5739 0.1480 0.3541 0.066 Uiso 1 1 d R . .
H75B H 0.4846 0.1682 0.3695 0.066 Uiso 1 1 d R . .
H75C H 0.4800 0.1378 0.3111 0.066 Uiso 1 1 d R . .
C76 C 0.5384(2) 0.07958(10) 0.39143(19) 0.0476(10) Uani 1 1 d . . .
H76A H 0.6020 0.0841 0.3888 0.057 Uiso 1 1 d R . .
H76B H 0.5102 0.0707 0.3467 0.057 Uiso 1 1 d R . .
H76C H 0.5320 0.0615 0.4271 0.057 Uiso 1 1 d R . .
C77 C 0.5452(2) 0.12781(12) 0.4809(2) 0.0604(12) Uani 1 1 d . . .
H77A H 0.6089 0.1308 0.4765 0.072 Uiso 1 1 d R . .
H77B H 0.5379 0.1097 0.5163 0.072 Uiso 1 1 d R . .
H77C H 0.5203 0.1508 0.4944 0.072 Uiso 1 1 d R . .
C78 C 0.3519(2) 0.11929(9) 0.47529(18) 0.0405(9) Uani 1 1 d . . .
H78 H 0.3891 0.1297 0.5150 0.049 Uiso 1 1 d R . .
C79 C 0.2592(2) 0.11416(9) 0.48331(17) 0.0386(9) Uani 1 1 d . D .
C80 C 0.2218(3) 0.12575(12) 0.55203(19) 0.0534(11) Uani 1 1 d . . .
C81 C 0.2839(7) 0.1107(4) 0.6165(5) 0.104(4) Uani 0.709(15) 1 d P D 7
H81A H 0.3458 0.1182 0.6138 0.156 Uiso 0.709(15) 1 calc PR D 7
H81B H 0.2807 0.0843 0.6167 0.156 Uiso 0.709(15) 1 calc PR D 7
H81C H 0.2639 0.1201 0.6590 0.156 Uiso 0.709(15) 1 calc PR D 7
C82 C 0.1282(5) 0.1131(3) 0.5561(4) 0.073(3) Uani 0.709(15) 1 d P D 7
H82A H 0.1088 0.1210 0.5999 0.110 Uiso 0.709(15) 1 calc PR D 7
H82B H 0.1263 0.0868 0.5536 0.110 Uiso 0.709(15) 1 calc PR D 7
H82C H 0.0883 0.1232 0.5176 0.110 Uiso 0.709(15) 1 calc PR D 7
C83 C 0.2246(9) 0.1686(2) 0.5546(5) 0.113(5) Uani 0.709(15) 1 d P D 7
H83A H 0.2862 0.1768 0.5531 0.170 Uiso 0.709(15) 1 calc PR D 7
H83B H 0.2033 0.1769 0.5974 0.170 Uiso 0.709(15) 1 calc PR D 7
H83C H 0.1861 0.1783 0.5149 0.170 Uiso 0.709(15) 1 calc PR D 7
C81A C 0.2927(18) 0.1375(9) 0.6081(11) 0.089(9) Uani 0.291(15) 1 d P D 8
H81D H 0.2646 0.1448 0.6487 0.134 Uiso 0.291(15) 1 calc PR D 8
H81E H 0.3259 0.1578 0.5917 0.134 Uiso 0.291(15) 1 calc PR D 8
H81F H 0.3338 0.1174 0.6205 0.134 Uiso 0.291(15) 1 calc PR D 8
C82A C 0.1813(17) 0.0873(7) 0.5828(10) 0.092(9) Uani 0.291(15) 1 d P D 8
H82D H 0.1338 0.0778 0.5490 0.139 Uiso 0.291(15) 1 calc PR D 8
H82E H 0.1571 0.0924 0.6263 0.139 Uiso 0.291(15) 1 calc PR D 8
H82F H 0.2297 0.0696 0.5910 0.139 Uiso 0.291(15) 1 calc PR D 8
C83A C 0.1392(18) 0.1511(9) 0.5353(10) 0.118(16) Uani 0.291(15) 1 d P D 8
H83D H 0.1030 0.1428 0.4932 0.178 Uiso 0.291(15) 1 calc PR D 8
H83E H 0.1599 0.1757 0.5283 0.178 Uiso 0.291(15) 1 calc PR D 8
H83F H 0.1030 0.1508 0.5739 0.178 Uiso 0.291(15) 1 calc PR D 8
C84 C 0.2043(2) 0.09840(9) 0.42679(17) 0.0338(8) Uani 1 1 d . . .
H84 H 0.1411 0.0937 0.4311 0.041 Uiso 1 1 d R D .
C85 C 0.0314(4) 0.23480(16) -0.0397(3) 0.106(2) Uani 1 1 d . . .
H85A H 0.0131 0.2419 -0.0877 0.127 Uiso 1 1 d R . .
H85B H 0.0085 0.2107 -0.0317 0.127 Uiso 1 1 d R . .
H85C H 0.0968 0.2347 -0.0307 0.127 Uiso 1 1 d R . .
C86 C -0.0063(4) 0.26126(18) 0.0070(4) 0.125(3) Uani 1 1 d . D .
H86A H -0.0716 0.2611 -0.0040 0.150 Uiso 1 1 d R . .
H86B H 0.0168 0.2851 -0.0029 0.150 Uiso 1 1 d R . .
C87 C -0.0304(19) 0.2674(6) 0.1577(11) 0.101(8) Uani 0.398(13) 1 d P D 9
H87A H -0.0961 0.2700 0.1473 0.121 Uiso 0.398(13) 1 calc PR D 9
H87B H -0.0182 0.2496 0.1955 0.121 Uiso 0.398(13) 1 calc PR D 9
C88 C 0.0117(12) 0.3039(4) 0.1808(9) 0.134(9) Uani 0.398(13) 1 d P D 9
H88A H -0.0162 0.3130 0.2203 0.201 Uiso 0.398(13) 1 calc PR D 9
H88B H 0.0019 0.3211 0.1426 0.201 Uiso 0.398(13) 1 calc PR D 9
H88C H 0.0761 0.3008 0.1942 0.201 Uiso 0.398(13) 1 calc PR D 9
C87A C -0.0258(7) 0.2758(3) 0.1170(6) 0.062(3) Uani 0.602(13) 1 d P D 10
H87C H -0.0916 0.2734 0.1071 0.075 Uiso 0.602(13) 1 calc PR D 10
H87D H -0.0084 0.3006 0.1061 0.075 Uiso 0.602(13) 1 calc PR D 10
C88A C 0.0061(8) 0.2664(3) 0.1922(5) 0.071(3) Uani 0.602(13) 1 d P D 10
H88D H -0.0221 0.2826 0.2227 0.107 Uiso 0.602(13) 1 calc PR D 10
H88E H 0.0713 0.2690 0.2007 0.107 Uiso 0.602(13) 1 calc PR D 10
H88F H -0.0104 0.2415 0.2013 0.107 Uiso 0.602(13) 1 calc PR D 10
O1 O 0.22656(14) 0.16217(5) 0.24860(11) 0.0328(5) Uani 1 1 d . . .
O2 O 0.03768(14) 0.16083(6) 0.12851(11) 0.0370(6) Uani 1 1 d . . .
O3 O 0.34924(14) 0.08762(6) 0.14756(11) 0.0371(6) Uani 1 1 d . . .
O4 O 0.28969(15) 0.02071(6) 0.20366(12) 0.0406(6) Uani 1 1 d . . .
O5 O 0.07327(14) 0.13623(6) 0.30393(11) 0.0347(6) Uani 1 1 d . . .
O6 O 0.36265(14) 0.08998(6) 0.29439(11) 0.0367(6) Uani 1 1 d . . .
O7 O 0.0168(2) 0.25116(8) 0.0801(2) 0.0851(11) Uani 1 1 d . . .
O8 O 0.1592(2) 0.04689(10) 0.05820(17) 0.0910(11) Uani 1 1 d . . .
P1 P 0.21311(6) 0.14176(2) 0.09984(4) 0.0318(2) Uani 1 1 d . . .
P2 P 0.17213(6) 0.06883(2) 0.28609(4) 0.0310(2) Uani 1 1 d . . .
Li1 Li 0.1033(4) 0.14017(16) 0.2110(3) 0.0431(15) Uani 1 1 d . A .
Li2 Li 0.1898(4) 0.14840(16) 0.3352(3) 0.0420(15) Uani 1 1 d . A .
Li3 Li 0.2927(4) 0.11655(16) 0.2216(3) 0.0435(15) Uani 1 1 d . A .
Li4 Li 0.2446(4) 0.05581(18) 0.1391(4) 0.0559(18) Uani 1 1 d . A .
Li5 Li 0.0810(4) 0.20808(18) 0.1153(4) 0.0548(17) Uani 1 1 d . A .
Li6 Li 0.3790(4) 0.05647(16) 0.2285(3) 0.0396(14) Uani 1 1 d . A .
C89 C 0.2563(5) 0.03617(19) -0.0252(4) 0.141(3) Uiso 1 1 d . . .
H89A H 0.2583 0.0253 -0.0708 0.211 Uiso 1 1 calc R D .
H89B H 0.2958 0.0228 0.0094 0.211 Uiso 1 1 calc R . .
H89C H 0.2762 0.0612 -0.0260 0.211 Uiso 1 1 calc R . .
C90 C 0.1682(5) 0.0349(2) -0.0082(4) 0.128(2) Uiso 1 1 d . D .
H90A H 0.1463 0.0099 -0.0130 0.153 Uiso 1 1 calc R . .
H90B H 0.1296 0.0499 -0.0417 0.153 Uiso 1 1 calc R . .
C91 C 0.0627(6) 0.0502(2) 0.0669(4) 0.155(3) Uiso 1 1 d D D .
H91A H 0.0508 0.0743 0.0855 0.233 Uiso 1 1 calc R . .
H91B H 0.0259 0.0475 0.0216 0.233 Uiso 1 1 calc R . .
C92 C 0.0388(5) 0.0222(3) 0.1147(3) 0.195(4) Uani 1 1 d D . .
H92A H -0.0224 0.0263 0.1254 0.292 Uiso 1 1 calc R D .
H92B H 0.0803 0.0232 0.1573 0.292 Uiso 1 1 calc R . .
H92C H 0.0425 -0.0014 0.0931 0.292 Uiso 1 1 calc R . .

loop_
_atom_site_aniso_label
_atom_site_aniso_U_11
_atom_site_aniso_U_22
_atom_site_aniso_U_33
_atom_site_aniso_U_23
_atom_site_aniso_U_13
_atom_site_aniso_U_12
C1 0.0274(19) 0.035(2) 0.034(2) 0.0056(15) 0.0061(15) 0.0028(15)
C2 0.0246(18) 0.0329(19) 0.035(2) 0.0038(15) 0.0092(15) 0.0013(15)
C3 0.039(2) 0.0287(19) 0.040(2) 0.0027(16) 0.0060(16) -0.0018(16)
C4 0.060(3) 0.033(2) 0.044(2) -0.0060(17) 0.0065(19) -0.0104(19)
C5 0.068(3) 0.057(3) 0.043(2) -0.004(2) -0.006(2) -0.006(2)
C6 0.108(4) 0.045(3) 0.052(3) -0.012(2) 0.013(2) -0.017(2)
C7 0.070(3) 0.045(2) 0.054(3) -0.0085(19) 0.025(2) 0.001(2)
C8 0.051(2) 0.036(2) 0.048(2) -0.0018(18) 0.0035(19) -0.0052(18)
C9 0.052(2) 0.037(2) 0.046(2) 0.0108(18) 0.0036(19) -0.0061(19)
C10 0.069(3) 0.053(3) 0.055(3) 0.021(2) 0.005(2) -0.012(2)
C11 0.072(3) 0.083(4) 0.108(4) 0.046(3) 0.003(3) -0.030(3)
C12 0.134(5) 0.063(3) 0.120(5) 0.049(3) 0.021(4) 0.005(3)
C13 0.195(7) 0.098(4) 0.074(4) 0.046(3) 0.007(4) -0.068(4)
C14 0.041(2) 0.049(2) 0.036(2) 0.0076(18) 0.0046(17) -0.0016(18)
C15 0.0311(19) 0.036(2) 0.035(2) -0.0011(16) 0.0058(16) 0.0010(16)
C16 0.038(2) 0.049(2) 0.033(2) -0.0023(17) 0.0079(16) 0.0067(17)
C17 0.045(2) 0.057(2) 0.031(2) -0.0045(17) 0.0000(18) -0.0001(19)
C18 0.054(3) 0.075(3) 0.033(2) -0.010(2) 0.0013(19) 0.005(2)
C19 0.085(4) 0.121(4) 0.040(3) -0.015(3) 0.017(2) 0.010(3)
C20 0.107(4) 0.110(4) 0.041(3) -0.005(3) 0.000(3) 0.024(3)
C21 0.089(4) 0.093(4) 0.046(3) -0.021(2) 0.002(2) -0.002(3)
C22 0.038(2) 0.056(2) 0.031(2) -0.0043(17) -0.0030(17) 0.0017(18)
C23 0.033(2) 0.041(2) 0.038(2) -0.0028(16) 0.0044(16) -0.0009(17)
C24 0.032(2) 0.054(2) 0.041(2) 0.0023(18) 0.0009(16) -0.0001(18)
C25 0.040(2) 0.064(3) 0.058(3) 0.002(2) 0.0084(19) 0.009(2)
C26 0.030(2) 0.089(3) 0.058(3) -0.001(2) -0.0017(19) 0.000(2)
C27 0.047(2) 0.060(3) 0.056(3) 0.004(2) 0.013(2) -0.003(2)
C28 0.040(2) 0.0317(19) 0.0297(19) 0.0030(15) 0.0047(16) 0.0023(16)
C29 0.0303(19) 0.041(2) 0.0273(18) 0.0023(15) 0.0087(15) -0.0003(16)
C30 0.037(2) 0.040(2) 0.0278(19) 0.0013(16) 0.0062(16) -0.0001(17)
C31 0.031(2) 0.049(2) 0.043(2) 0.0047(18) 0.0106(17) 0.0082(17)
C32 0.042(2) 0.068(3) 0.051(3) 0.015(2) 0.0158(19) 0.020(2)
C33 0.054(3) 0.111(4) 0.063(3) 0.017(3) -0.001(2) 0.020(3)
C34 0.047(3) 0.091(3) 0.086(3) 0.031(3) 0.029(2) 0.034(2)
C35 0.075(3) 0.061(3) 0.083(3) 0.017(2) 0.044(3) 0.027(3)
C36 0.036(2) 0.071(3) 0.055(3) 0.015(2) 0.0213(19) 0.013(2)
C37 0.045(2) 0.069(3) 0.048(2) 0.022(2) 0.0182(19) 0.016(2)
C39 0.167(7) 0.246(9) 0.072(4) 0.046(5) 0.032(4) -0.038(6)
C42 0.034(2) 0.057(2) 0.042(2) 0.0101(18) 0.0092(17) 0.0059(18)
C43 0.0243(18) 0.0315(18) 0.0343(19) 0.0001(15) -0.0003(15) -0.0022(15)
C44 0.0270(19) 0.032(2) 0.045(2) -0.0028(16) 0.0055(16) -0.0021(16)
C45 0.041(2) 0.037(2) 0.063(3) -0.0008(19) 0.0185(19) 0.0014(18)
C46 0.086(4) 0.037(2) 0.109(4) -0.005(2) 0.067(3) 0.004(2)
C47 0.079(4) 0.081(4) 0.171(6) 0.031(4) 0.073(4) 0.033(3)
C50 0.043(2) 0.030(2) 0.063(3) 0.0001(19) 0.011(2) 0.0015(18)
C51 0.034(2) 0.0290(19) 0.040(2) 0.0003(16) -0.0001(16) 0.0006(16)
C52 0.049(2) 0.031(2) 0.041(2) 0.0081(16) 0.0013(18) 0.0026(18)
C53 0.068(3) 0.055(3) 0.061(3) 0.026(2) -0.010(2) 0.005(2)
C54 0.058(3) 0.052(3) 0.062(3) 0.015(2) 0.011(2) -0.007(2)
C55 0.085(3) 0.053(3) 0.045(2) 0.009(2) 0.019(2) 0.007(2)
C56 0.0321(19) 0.035(2) 0.0316(19) 0.0002(15) 0.0018(15) 0.0024(16)
C57 0.0344(19) 0.0321(19) 0.0281(18) 0.0018(15) 0.0028(15) 0.0034(16)
C58 0.0314(19) 0.0307(19) 0.0246(17) 0.0007(14) 0.0042(14) -0.0031(16)
C59 0.032(2) 0.036(2) 0.0284(18) 0.0025(15) 0.0058(15) 0.0084(16)
C60 0.037(2) 0.040(2) 0.042(2) -0.0021(17) 0.0105(17) 0.0070(17)
C61 0.067(3) 0.045(2) 0.059(3) 0.005(2) 0.022(2) 0.020(2)
C62 0.061(3) 0.053(2) 0.054(3) -0.014(2) 0.017(2) 0.005(2)
C63 0.046(2) 0.050(2) 0.065(3) -0.005(2) 0.016(2) 0.0168(19)
C64 0.0281(19) 0.042(2) 0.037(2) -0.0031(16) 0.0058(15) 0.0007(17)
C65 0.032(2) 0.035(2) 0.034(2) 0.0015(15) 0.0020(15) -0.0001(16)
C66 0.032(2) 0.048(2) 0.047(2) -0.0039(18) 0.0039(17) -0.0061(18)
C67 0.077(4) 0.079(3) 0.119(4) -0.033(3) 0.043(3) -0.033(3)
C68 0.082(9) 0.072(10) 0.043(6) 0.013(6) -0.017(5) -0.038(8)
C69 0.042(5) 0.037(5) 0.081(8) 0.000(5) -0.003(6) -0.020(4)
C68A 0.110(14) 0.079(14) 0.103(12) 0.024(10) -0.069(11) -0.038(11)
C69A 0.057(8) 0.046(8) 0.22(4) -0.031(14) -0.041(14) 0.008(6)
C70 0.031(2) 0.0283(19) 0.0349(19) -0.0020(15) -0.0004(15) 0.0030(16)
C71 0.0295(19) 0.0292(19) 0.0299(19) 0.0032(14) 0.0025(15) -0.0032(15)
C72 0.034(2) 0.0256(18) 0.037(2) 0.0068(15) 0.0037(16) 0.0029(15)
C73 0.0310(19) 0.0300(19) 0.039(2) 0.0044(15) -0.0027(16) -0.0021(15)
C74 0.0295(19) 0.035(2) 0.048(2) 0.0019(17) 0.0013(16) -0.0021(16)
C75 0.034(2) 0.051(2) 0.079(3) 0.011(2) 0.008(2) -0.0022(19)
C76 0.035(2) 0.056(2) 0.051(2) -0.0036(19) -0.0015(18) 0.0002(19)
C77 0.038(2) 0.067(3) 0.072(3) -0.018(2) -0.010(2) -0.005(2)
C78 0.046(2) 0.041(2) 0.033(2) 0.0002(16) -0.0006(17) -0.0052(18)
C79 0.040(2) 0.044(2) 0.032(2) -0.0015(16) 0.0067(16) -0.0016(17)
C80 0.052(3) 0.075(3) 0.034(2) -0.010(2) 0.0095(19) -0.006(2)
C81 0.072(6) 0.211(14) 0.029(4) 0.015(7) 0.004(4) -0.016(9)
C82 0.061(5) 0.119(9) 0.044(4) -0.020(5) 0.019(4) -0.014(6)
C83 0.170(12) 0.088(6) 0.100(8) -0.050(5) 0.090(9) -0.032(6)
C81A 0.094(15) 0.15(3) 0.024(10) -0.015(15) 0.026(10) -0.023(19)
C82A 0.088(17) 0.14(2) 0.061(12) 0.014(12) 0.042(12) -0.026(14)
C83A 0.12(2) 0.18(4) 0.058(12) -0.036(15) 0.012(12) 0.08(3)
C84 0.0324(19) 0.0351(19) 0.034(2) 0.0014(15) 0.0029(16) -0.0055(16)
C85 0.097(4) 0.080(4) 0.132(5) 0.046(4) -0.021(4) 0.001(3)
C86 0.089(5) 0.088(5) 0.189(8) 0.076(5) -0.024(5) 0.012(4)
C87 0.125(19) 0.083(14) 0.09(2) 0.036(14) -0.004(14) 0.032(13)
C88 0.173(18) 0.066(13) 0.167(18) -0.015(11) 0.038(13) 0.017(11)
C87A 0.065(5) 0.047(6) 0.074(8) 0.004(5) 0.002(6) 0.021(4)
C88A 0.073(7) 0.078(7) 0.061(7) 0.000(6) 0.002(5) 0.016(6)
O1 0.0398(14) 0.0277(12) 0.0314(13) 0.0022(10) 0.0062(10) -0.0043(10)
O2 0.0359(13) 0.0470(15) 0.0279(13) -0.0012(11) 0.0027(10) 0.0046(11)
O3 0.0365(14) 0.0413(14) 0.0345(14) 0.0036(11) 0.0083(11) 0.0053(11)
O4 0.0422(14) 0.0394(14) 0.0431(15) 0.0029(11) 0.0175(12) -0.0006(12)
O5 0.0350(13) 0.0321(13) 0.0380(13) 0.0001(10) 0.0091(10) 0.0006(11)
O6 0.0338(13) 0.0452(15) 0.0310(14) 0.0011(11) 0.0041(11) 0.0007(11)
O7 0.061(2) 0.0474(19) 0.141(3) -0.001(2) -0.015(2) 0.0104(16)
O8 0.067(2) 0.134(3) 0.069(2) -0.012(2) -0.0060(17) -0.013(2)
P1 0.0290(5) 0.0368(5) 0.0299(5) 0.0019(4) 0.0055(4) 0.0020(4)
P2 0.0286(5) 0.0306(5) 0.0333(5) -0.0005(4) 0.0019(4) 0.0026(4)
Li1 0.037(3) 0.051(4) 0.041(4) 0.009(3) 0.003(3) -0.003(3)
Li2 0.050(4) 0.044(4) 0.033(3) 0.000(3) 0.011(3) 0.001(3)
Li3 0.046(4) 0.048(4) 0.036(3) 0.005(3) 0.004(3) -0.004(3)
Li4 0.050(4) 0.059(4) 0.058(4) 0.002(3) 0.001(3) -0.002(3)
Li5 0.048(4) 0.054(4) 0.061(4) 0.006(3) 0.000(3) 0.008(3)
Li6 0.037(3) 0.041(3) 0.044(4) 0.006(3) 0.013(3) 0.002(3)
C92 0.126(6) 0.369(14) 0.083(5) 0.001(7) -0.014(4) -0.041(7)

loop_
_atom_type_symbol
_atom_type_description
_atom_type_scat_dispersion_real
_atom_type_scat_dispersion_imag
_atom_type_scat_source
C C 0.0033 0.0016 'International Tables Vol C Tables 4.2.6.8 and 6.1.1.4'
H H 0.0000 0.0000 'International Tables Vol C Tables 4.2.6.8 and 6.1.1.4'
O O 0.0106 0.0060 'International Tables Vol C Tables 4.2.6.8 and 6.1.1.4'
P P 0.1023 0.0942 'International Tables Vol C Tables 4.2.6.8 and 6.1.1.4'
Li Li -0.0003 0.0001 'International Tables Vol C Tables 4.2.6.8 and 6.1.1.4'

loop_
_geom_angle_atom_site_label_1
_geom_angle_atom_site_label_2
_geom_angle_atom_site_label_3
_geom_angle
C14 C1 C2 119.1(3)
C14 C1 P1 124.5(3)
C2 C1 P1 116.3(2)
C14 C1 Li5 83.6(3)
C2 C1 Li5 93.5(3)
P1 C1 Li5 95.9(2)
O1 C2 C1 118.6(3)
O1 C2 C3 122.0(3)
C1 C2 C3 119.4(3)
O1 C2 Li1 45.00(18)
C1 C2 Li1 89.8(2)
C3 C2 Li1 133.1(3)
C8 C3 C2 117.5(3)
C8 C3 C4 121.0(3)
C2 C3 C4 121.5(3)
C5 C4 C6 107.1(3)
C5 C4 C3 110.3(3)
C6 C4 C3 112.8(3)
C5 C4 C7 111.2(3)
C6 C4 C7 105.6(3)
C3 C4 C7 109.7(3)
C4 C5 H5A 109.3
C4 C5 H5B 109.7
H5A C5 H5B 109.5
C4 C5 H5C 109.4
H5A C5 H5C 109.5
H5B C5 H5C 109.5
C4 C6 H6A 108.6
C4 C6 H6B 109.3
H6A C6 H6B 109.5
C4 C6 H6C 110.5
H6A C6 H6C 109.5
H6B C6 H6C 109.5
C4 C7 H7A 109.8
C4 C7 H7B 109.1
H7A C7 H7B 109.5
C4 C7 H7C 109.5
H7A C7 H7C 109.5
H7B C7 H7C 109.5
C3 C8 C9 125.1(3)
C3 C8 H8 119.0
C9 C8 H8 115.9
C14 C9 C8 116.2(3)
C14 C9 C10 123.7(3)
C8 C9 C10 120.1(3)
C13 C10 C11 109.8(4)
C13 C10 C9 112.7(4)
C11 C10 C9 109.3(3)
C13 C10 C12 106.1(4)
C11 C10 C12 108.4(4)
C9 C10 C12 110.4(4)
C10 C11 H11A 109.8
C10 C11 H11B 110.4
H11A C11 H11B 109.5
C10 C11 H11C 108.2
H11A C11 H11C 109.4
H11B C11 H11C 109.5
C10 C12 H12A 110.7
C10 C12 H12B 108.6
H12A C12 H12B 109.5
C10 C12 H12C 109.1
H12A C12 H12C 109.5
H12B C12 H12C 109.5
C10 C13 H13A 111.7
C10 C13 H13B 107.8
H13A C13 H13B 109.5
C10 C13 H13C 108.8
H13A C13 H13C 109.5
H13B C13 H13C 109.5
C9 C14 C1 122.5(3)
C9 C14 Li5 103.1(3)
C1 C14 Li5 63.9(2)
C9 C14 H14 118.4
C1 C14 H14 119.1
Li5 C14 H14 103.7
C16 C15 C28 120.7(3)
C16 C15 P1 125.7(3)
C28 C15 P1 112.4(2)
C17 C16 C15 121.0(3)
C17 C16 H16 120.6
C15 C16 H16 118.3
C16 C17 C22 117.4(3)
C16 C17 C18 123.3(3)
C22 C17 C18 119.3(3)
C21 C18 C20 109.3(4)
C21 C18 C19 108.0(4)
C20 C18 C19 107.6(4)
C21 C18 C17 109.7(3)
C20 C18 C17 109.7(3)
C19 C18 C17 112.5(3)
C18 C19 H19A 109.5
C18 C19 H19B 108.0
H19A C19 H19B 109.5
C18 C19 H19C 110.9
H19A C19 H19C 109.5
H19B C19 H19C 109.5
C18 C20 H20A 109.7
C18 C20 H20B 108.7
H20A C20 H20B 109.5
C18 C20 H20C 110.0
H20A C20 H20C 109.5
H20B C20 H20C 109.5
C18 C21 H21A 109.6
C18 C21 H21B 110.0
H21A C21 H21B 109.5
C18 C21 H21C 108.8
H21A C21 H21C 109.5
H21B C21 H21C 109.5
C17 C22 C23 124.3(3)
C17 C22 H22 120.0
C23 C22 H22 115.6
C22 C23 C28 117.0(3)
C22 C23 C24 121.2(3)
C28 C23 C24 121.7(3)
C25 C24 C26 107.0(3)
C25 C24 C23 110.6(3)
C26 C24 C23 112.5(3)
C25 C24 C27 109.9(3)
C26 C24 C27 107.5(3)
C23 C24 C27 109.1(3)
C24 C25 H25A 109.3
C24 C25 H25B 109.0
H25A C25 H25B 109.5
C24 C25 H25C 110.1
H25A C25 H25C 109.5
H25B C25 H25C 109.5
C24 C26 H26A 110.4
C24 C26 H26B 108.6
H26A C26 H26B 109.5
C24 C26 H26C 109.4
H26A C26 H26C 109.5
H26B C26 H26C 109.5
C24 C27 H27A 109.2
C24 C27 H27B 110.4
H27A C27 H27B 109.5
C24 C27 H27C 108.8
H27A C27 H27C 109.5
H27B C27 H27C 109.5
O2 C28 C23 123.1(3)
O2 C28 C15 117.4(3)
C23 C28 C15 119.5(3)
O2 C28 Li5 49.9(2)
C23 C28 Li5 124.6(3)
C15 C28 Li5 93.9(3)
C42 C29 C30 120.5(3)
C42 C29 P1 124.5(3)
C30 C29 P1 114.9(2)
O3 C30 C29 119.8(3)
O3 C30 C31 122.1(3)
C29 C30 C31 118.1(3)
C36 C31 C30 118.0(3)
C36 C31 C32 121.2(3)
C30 C31 C32 120.8(3)
C35 C32 C33 111.0(3)
C35 C32 C31 111.1(3)
C33 C32 C31 109.5(3)
C35 C32 C34 106.0(3)
C33 C32 C34 107.1(3)
C31 C32 C34 111.9(3)
C32 C33 H33A 110.8
C32 C33 H33B 108.7
H33A C33 H33B 109.5
C32 C33 H33C 108.9
H33A C33 H33C 109.4
H33B C33 H33C 109.5
C32 C34 H34A 109.4
C32 C34 H34B 109.8
H34A C34 H34B 109.5
C32 C34 H34C 109.1
H34A C34 H34C 109.5
H34B C34 H34C 109.5
C32 C35 H35A 110.3
C32 C35 H35B 108.5
H35A C35 H35B 109.5
C32 C35 H35C 109.6
H35A C35 H35C 109.5
H35B C35 H35C 109.5
C31 C36 C37 124.5(3)
C31 C36 H36 117.7
C37 C36 H36 117.8
C42 C37 C36 117.0(3)
C42 C37 C38 122.1(3)
C36 C37 C38 120.9(3)
C40A C38 C41A 129.3(7)
C40A C38 C37 115.8(5)
C41A C38 C37 112.9(5)
C40A C38 C40 25.4(5)
C41A C38 C40 121.1(7)
C37 C38 C40 109.8(5)
C40A C38 C39 89.8(7)
C41A C38 C39 89.1(6)
C37 C38 C39 107.1(4)
C40 C38 C39 114.7(7)
C40A C38 C41 112.0(8)
C41A C38 C41 34.0(4)
C37 C38 C41 110.6(5)
C40 C38 C41 93.6(8)
C39 C38 C41 120.5(6)
C38 C39 H39A 108.3
C38 C39 H39B 111.1
H39A C39 H39B 109.5
C38 C39 H39C 109.0
H39A C39 H39C 109.5
H39B C39 H39C 109.5
C38 C40 H40A 109.5
C38 C40 H40B 109.5
H40A C40 H40B 109.5
C38 C40 H40C 109.5
H40A C40 H40C 109.5
H40B C40 H40C 109.5
C38 C41 H41A 109.5
C38 C41 H41B 109.5
H41A C41 H41B 109.5
C38 C41 H41C 109.5
H41A C41 H41C 109.5
H41B C41 H41C 109.5
C38 C40A H40D 109.5
C38 C40A H40E 109.5
H40D C40A H40E 109.5
C38 C40A H40F 109.5
H40D C40A H40F 109.5
H40E C40A H40F 109.5
C38 C41A H41D 109.5
C38 C41A H41E 109.5
H41D C41A H41E 109.5
C38 C41A H41F 109.5
H41D C41A H41F 109.5
H41E C41A H41F 109.5
C37 C42 C29 121.9(3)
C37 C42 H42 118.7
C29 C42 H42 119.4
C56 C43 C44 121.3(3)
C56 C43 P2 119.2(2)
C44 C43 P2 119.4(2)
O4 C44 C43 121.1(3)
O4 C44 C45 121.5(3)
C43 C44 C45 117.3(3)
O4 C44 Li6 35.69(18)
C43 C44 Li6 102.1(2)
C45 C44 Li6 127.9(3)
C50 C45 C44 118.3(3)
C50 C45 C46 120.4(3)
C44 C45 C46 121.3(3)
C48 C46 C45 119.4(7)
C48 C46 C49A 92.7(7)
C45 C46 C49A 113.8(4)
C48 C46 C47 104.2(6)
C45 C46 C47 108.5(4)
C49A C46 C47 117.6(5)
C48 C46 C49 116.7(7)
C45 C46 C49 109.5(5)
C49A C46 C49 28.4(4)
C47 C46 C49 95.3(6)
C48 C46 C48A 13.7(7)
C45 C46 C48A 105.8(4)
C49A C46 C48A 97.3(6)
C47 C46 C48A 112.8(5)
C49 C46 C48A 124.0(6)
C46 C47 H47A 110.8
C46 C47 H47B 109.4
H47A C47 H47B 109.5
C46 C47 H47C 108.2
H47A C47 H47C 109.5
H47B C47 H47C 109.5
C46 C48 H48A 109.5
C46 C48 H48B 109.5
H48A C48 H48B 109.5
C46 C48 H48C 109.5
H48A C48 H48C 109.5
H48B C48 H48C 109.5
C46 C49 H49A 109.5
C46 C49 H49B 109.5
H49A C49 H49B 109.5
C46 C49 H49C 109.5
H49A C49 H49C 109.5
H49B C49 H49C 109.5
C46 C48A H48D 109.5
C46 C48A H48E 109.5
H48D C48A H48E 109.5
C46 C48A H48F 109.5
H48D C48A H48F 109.5
H48E C48A H48F 109.5
C46 C49A H49D 109.5
C46 C49A H49E 109.5
H49D C49A H49E 109.5
C46 C49A H49F 109.5
H49D C49A H49F 109.5
H49E C49A H49F 109.5
C51 C50 C45 124.5(3)
C51 C50 H50 117.1
C45 C50 H50 118.4
C56 C51 C50 116.2(3)
C56 C51 C52 124.1(3)
C50 C51 C52 119.6(3)
C55 C52 C54 108.5(3)
C55 C52 C53 109.6(3)
C54 C52 C53 109.1(3)
C55 C52 C51 111.3(3)
C54 C52 C51 109.1(3)
C53 C52 C51 109.2(3)
C52 C53 H53A 109.9
C52 C53 H53B 108.6
H53A C53 H53B 109.5
C52 C53 H53C 110.0
H53A C53 H53C 109.5
H53B C53 H53C 109.4
C52 C54 H54A 109.0
C52 C54 H54B 109.3
H54A C54 H54B 109.5
C52 C54 H54C 110.1
H54A C54 H54C 109.5
H54B C54 H54C 109.5
C52 C55 H55A 109.8
C52 C55 H55B 109.1
H55A C55 H55B 109.5
C52 C55 H55C 109.5
H55A C55 H55C 109.5
H55B C55 H55C 109.4
C51 C56 C43 122.2(3)
C51 C56 H56 119.2
C43 C56 H56 118.6
C70 C57 C58 119.9(3)
C70 C57 P2 123.3(2)
C58 C57 P2 116.0(2)
O5 C58 C59 122.4(3)
O5 C58 C57 118.4(3)
C59 C58 C57 119.2(3)
O5 C58 Li1 41.98(18)
C59 C58 Li1 126.1(2)
C57 C58 Li1 97.8(2)
C64 C59 C58 117.7(3)
C64 C59 C60 121.6(3)
C58 C59 C60 120.7(3)
C62 C60 C61 108.7(3)
C62 C60 C63 108.8(3)
C61 C60 C63 106.8(3)
C62 C60 C59 109.0(3)
C61 C60 C59 111.5(3)
C63 C60 C59 111.9(3)
C60 C61 H61A 110.0
C60 C61 H61B 108.9
H61A C61 H61B 109.5
C60 C61 H61C 109.5
H61A C61 H61C 109.5
H61B C61 H61C 109.5
C60 C62 H62A 110.2
C60 C62 H62B 109.2
H62A C62 H62B 109.5
C60 C62 H62C 109.1
H62A C62 H62C 109.5
H62B C62 H62C 109.5
C60 C63 H63A 109.3
C60 C63 H63B 109.3
H63A C63 H63B 109.5
C60 C63 H63C 109.8
H63A C63 H63C 109.5
H63B C63 H63C 109.5
C59 C64 C65 124.0(3)
C59 C64 H64 118.4
C65 C64 H64 117.6
C70 C65 C64 117.2(3)
C70 C65 C66 121.7(3)
C64 C65 C66 121.0(3)
C69A C66 C68 75.2(11)
C69A C66 C67 119.9(15)
C68 C66 C67 114.9(8)
C69A C66 C65 116.3(7)
C68 C66 C65 111.4(5)
C67 C66 C65 113.3(3)
C69A C66 C69 32.7(15)
C68 C66 C69 107.5(7)
C67 C66 C69 100.7(6)
C65 C66 C69 108.1(6)
C69A C66 C68A 104.0(11)
C68 C66 C68A 29.2(8)
C67 C66 C68A 96.3(10)
C65 C66 C68A 102.2(7)
C69 C66 C68A 135.4(8)
C66 C67 H67A 107.3
C66 C67 H67B 111.5
H67A C67 H67B 109.5
C66 C67 H67C 109.5
H67A C67 H67C 109.5
H67B C67 H67C 109.5
C66 C68 H68A 109.5
C66 C68 H68B 109.5
H68A C68 H68B 109.5
C66 C68 H68C 109.5
H68A C68 H68C 109.5
H68B C68 H68C 109.5
C66 C69 H69A 109.5
C66 C69 H69B 109.5
H69A C69 H69B 109.5
C66 C69 H69C 109.5
H69A C69 H69C 109.5
H69B C69 H69C 109.5
C66 C68A H68D 109.5
C66 C68A H68E 109.5
H68D C68A H68E 109.5
C66 C68A H68F 109.5
H68D C68A H68F 109.5
H68E C68A H68F 109.5
C66 C69A H69D 109.5
C66 C69A H69E 109.5
H69D C69A H69E 109.5
C66 C69A H69F 109.5
H69D C69A H69F 109.5
H69E C69A H69F 109.5
C65 C70 C57 121.5(3)
C65 C70 H70 119.2
C57 C70 H70 119.2
C84 C71 C72 120.3(3)
C84 C71 P2 124.6(2)
C72 C71 P2 115.1(2)
C84 C71 Li2 81.4(2)
C72 C71 Li2 95.6(2)
P2 C71 Li2 93.84(19)
O6 C72 C71 119.3(3)
O6 C72 C73 121.3(3)
C71 C72 C73 119.4(3)
O6 C72 Li3 41.60(19)
C71 C72 Li3 92.3(2)
C73 C72 Li3 134.3(3)
C78 C73 C72 117.0(3)
C78 C73 C74 122.3(3)
C72 C73 C74 120.7(3)
C75 C74 C77 107.0(3)
C75 C74 C73 111.0(3)
C77 C74 C73 111.7(3)
C75 C74 C76 110.1(3)
C77 C74 C76 105.9(3)
C73 C74 C76 111.0(3)
C74 C75 H75A 109.6
C74 C75 H75B 110.2
H75A C75 H75B 109.4
C74 C75 H75C 108.6
H75A C75 H75C 109.5
H75B C75 H75C 109.5
C74 C76 H76A 108.3
C74 C76 H76B 110.2
H76A C76 H76B 109.5
C74 C76 H76C 109.9
H76A C76 H76C 109.5
H76B C76 H76C 109.4
C74 C77 H77A 109.9
C74 C77 H77B 109.7
H77A C77 H77B 109.5
C74 C77 H77C 108.8
H77A C77 H77C 109.5
H77B C77 H77C 109.5
C73 C78 C79 124.8(3)
C73 C78 H78 119.2
C79 C78 H78 116.0
C84 C79 C78 116.9(3)
C84 C79 C80 122.6(3)
C78 C79 C80 120.5(3)
C82 C80 C81A 130.2(10)
C82 C80 C83A 58.0(12)
C81A C80 C83A 117.1(15)
C82 C80 C79 113.2(4)
C81A C80 C79 113.9(10)
C83A C80 C79 110.1(7)
C82 C80 C81 108.5(6)
C81A C80 C81 38.7(10)
C83A C80 C81 139.6(8)
C79 C80 C81 110.0(5)
C82 C80 C83 109.5(6)
C81A C80 C83 70.9(12)
C83A C80 C83 54.7(12)
C79 C80 C83 106.8(4)
C81 C80 C83 108.7(7)
C82 C80 C82A 48.2(9)
C81A C80 C82A 104.0(12)
C83A C80 C82A 105.8(15)
C79 C80 C82A 104.6(7)
C81 C80 C82A 67.7(9)
C83 C80 C82A 147.4(8)
C80 C81 H81A 109.5
C80 C81 H81B 109.5
H81A C81 H81B 109.5
C80 C81 H81C 109.5
H81A C81 H81C 109.5
H81B C81 H81C 109.5
C80 C82 H82A 109.5
C80 C82 H82B 109.5
H82A C82 H82B 109.5
C80 C82 H82C 109.5
H82A C82 H82C 109.5
H82B C82 H82C 109.5
C80 C83 H83A 109.5
C80 C83 H83B 109.5
H83A C83 H83B 109.5
C80 C83 H83C 109.5
H83A C83 H83C 109.5
H83B C83 H83C 109.5
C80 C81A H81D 109.5
C80 C81A H81E 109.5
H81D C81A H81E 109.5
C80 C81A H81F 109.5
H81D C81A H81F 109.5
H81E C81A H81F 109.5
C80 C82A H82D 109.5
C80 C82A H82E 109.5
H82D C82A H82E 109.5
C80 C82A H82F 109.5
H82D C82A H82F 109.5
H82E C82A H82F 109.5
C80 C83A H83D 109.5
C80 C83A H83E 109.5
H83D C83A H83E 109.5
C80 C83A H83F 109.5
H83D C83A H83F 109.5
H83E C83A H83F 109.5
C79 C84 C71 121.4(3)
C79 C84 Li2 103.5(3)
C71 C84 Li2 65.1(2)
C79 C84 H84 119.1
C71 C84 H84 119.5
Li2 C84 H84 100.8
C86 C85 H85A 108.7
C86 C85 H85B 109.8
H85A C85 H85B 109.5
C86 C85 H85C 109.9
H85A C85 H85C 109.5
H85B C85 H85C 109.5
O7 C86 C85 110.9(4)
O7 C86 H86A 108.9
C85 C86 H86A 107.8
O7 C86 H86B 111.9
C85 C86 H86B 107.8
H86A C86 H86B 109.5
C88 C87 O7 110.0(18)
C88 C87 H87A 109.7
O7 C87 H87A 109.7
C88 C87 H87B 109.7
O7 C87 H87B 109.7
H87A C87 H87B 108.2
C87 C88 H88A 109.5
C87 C88 H88B 109.5
H88A C88 H88B 109.5
C87 C88 H88C 109.5
H88A C88 H88C 109.5
H88B C88 H88C 109.5
O7 C87A C88A 103.8(8)
O7 C87A H87C 111.0
C88A C87A H87C 111.0
O7 C87A H87D 111.0
C88A C87A H87D 111.0
H87C C87A H87D 109.0
C87A C88A H88D 109.5
C87A C88A H88E 109.5
H88D C88A H88E 109.5
C87A C88A H88F 109.5
H88D C88A H88F 109.5
H88E C88A H88F 109.5
C2 O1 Li2 140.9(3)
C2 O1 Li3 115.5(3)
Li2 O1 Li3 101.8(3)
C2 O1 Li1 107.3(2)
Li2 O1 Li1 82.3(3)
Li3 O1 Li1 91.4(3)
C28 O2 Li5 96.6(3)
C28 O2 Li1 130.5(3)
Li5 O2 Li1 109.2(3)
C30 O3 Li4 119.6(3)
C30 O3 Li6 151.1(3)
Li4 O3 Li6 79.4(3)
C30 O3 Li3 119.5(3)
Li4 O3 Li3 88.8(3)
Li6 O3 Li3 79.6(2)
C44 O4 Li4 133.4(3)
C44 O4 Li6 119.9(3)
Li4 O4 Li6 82.7(3)
C58 O5 Li2 137.9(3)
C58 O5 Li1 109.7(3)
Li2 O5 Li1 88.4(3)
C72 O6 Li6 146.1(3)
C72 O6 Li3 110.6(3)
Li6 O6 Li3 86.5(3)
C87A O7 C86 105.5(6)
C87A O7 C87 26.1(6)
C86 O7 C87 129.8(7)
C87A O7 Li5 127.3(6)
C86 O7 Li5 126.8(4)
C87 O7 Li5 101.6(6)
C90 O8 C91 109.7(5)
C90 O8 Li4 133.1(4)
C91 O8 Li4 117.0(4)
C29 P1 C15 108.18(15)
C29 P1 C1 103.56(15)
C15 P1 C1 107.16(14)
C29 P1 Li3 91.56(17)
C15 P1 Li3 151.19(17)
C1 P1 Li3 87.51(16)
C29 P1 Li1 155.50(16)
C15 P1 Li1 93.40(16)
C1 P1 Li1 80.09(16)
Li3 P1 Li1 64.20(17)
C43 P2 C57 104.11(15)
C43 P2 C71 100.85(14)
C57 P2 C71 106.42(14)
C43 P2 Li3 120.36(16)
C57 P2 Li3 133.84(16)
C71 P2 Li3 78.26(15)
C43 P2 Li2 149.89(15)
C57 P2 Li2 86.68(15)
C71 P2 Li2 49.06(14)
Li3 P2 Li2 61.40(17)
C43 P2 Li1 159.99(15)
C57 P2 Li1 75.68(15)
C71 P2 Li1 98.31(15)
Li3 P2 Li1 58.36(16)
Li2 P2 Li1 49.67(15)
O5 Li1 O2 131.0(3)
O5 Li1 O1 89.8(2)
O2 Li1 O1 118.7(3)
O5 Li1 Li2 44.51(19)
O2 Li1 Li2 149.8(3)
O1 Li1 Li2 46.04(18)
O5 Li1 C58 28.32(12)
O2 Li1 C58 121.2(3)
O1 Li1 C58 114.2(3)
Li2 Li1 C58 68.4(2)
O5 Li1 C2 108.1(3)
O2 Li1 C2 91.1(2)
O1 Li1 C2 27.73(11)
Li2 Li1 C2 69.3(2)
C58 Li1 C2 136.0(2)
O5 Li1 P1 158.5(3)
O2 Li1 P1 69.49(19)
O1 Li1 P1 71.89(18)
Li2 Li1 P1 115.2(2)
C58 Li1 P1 154.6(3)
C2 Li1 P1 59.96(14)
O5 Li1 Li3 104.1(3)
O2 Li1 Li3 124.4(3)
O1 Li1 Li3 44.14(17)
Li2 Li1 Li3 66.7(2)
C58 Li1 Li3 110.9(2)
C2 Li1 Li3 60.87(18)
P1 Li1 Li3 54.92(16)
O5 Li1 Li5 127.0(3)
O2 Li1 Li5 34.99(17)
O1 Li1 Li5 85.4(2)
Li2 Li1 Li5 117.4(3)
C58 Li1 Li5 138.6(3)
C2 Li1 Li5 57.83(17)
P1 Li1 Li5 64.26(18)
Li3 Li1 Li5 108.3(2)
O5 Li1 P2 66.33(17)
O2 Li1 P2 145.7(3)
O1 Li1 P2 86.38(19)
Li2 Li1 P2 64.49(18)
C58 Li1 P2 57.12(13)
C2 Li1 P2 112.62(19)
P1 Li1 P2 100.42(18)
Li3 Li1 P2 57.13(16)
Li5 Li1 P2 164.3(3)
O5 Li2 O1 97.9(3)
O5 Li2 C71 96.4(3)
O1 Li2 C71 109.9(3)
O5 Li2 C84 92.9(3)
O1 Li2 C84 143.1(3)
C71 Li2 C84 33.48(13)
O5 Li2 Li1 47.1(2)
O1 Li2 Li1 51.7(2)
C71 Li2 Li1 102.5(3)
C84 Li2 Li1 123.2(3)
O5 Li2 Li3 102.0(3)
O1 Li2 Li3 40.95(17)
C71 Li2 Li3 69.0(2)
C84 Li2 Li3 102.3(2)
Li1 Li2 Li3 61.9(2)
O5 Li2 P2 67.78(19)
O1 Li2 P2 90.3(2)
C71 Li2 P2 37.09(12)
C84 Li2 P2 61.51(15)
Li1 Li2 P2 65.84(19)
Li3 Li2 P2 56.35(15)
O5 Li2 H5A 155.4
O1 Li2 H5A 69.8
C71 Li2 H5A 107.8
C84 Li2 H5A 109.8
Li1 Li2 H5A 120.3
Li3 Li2 H5A 83.0
P2 Li2 H5A 131.3
O5 Li2 H7A 81.6
O1 Li2 H7A 81.1
C71 Li2 H7A 169.0
C84 Li2 H7A 135.6
Li1 Li2 H7A 84.1
Li3 Li2 H7A 122.0
P2 Li2 H7A 146.8
H5A Li2 H7A 75.5
O6 Li3 O3 90.8(3)
O6 Li3 O1 118.0(3)
O3 Li3 O1 149.0(3)
O6 Li3 Li6 45.0(2)
O3 Li3 Li6 48.5(2)
O1 Li3 Li6 162.3(3)
O6 Li3 P1 165.7(3)
O3 Li3 P1 75.06(19)
O1 Li3 P1 76.24(19)
Li6 Li3 P1 121.0(3)
O6 Li3 C72 27.83(13)
O3 Li3 C72 117.9(3)
O1 Li3 C72 92.2(2)
Li6 Li3 C72 70.1(2)
P1 Li3 C72 165.1(3)
O6 Li3 Li4 95.2(3)
O3 Li3 Li4 44.1(2)
O1 Li3 Li4 134.8(3)
Li6 Li3 Li4 55.2(2)
P1 Li3 Li4 73.7(2)
C72 Li3 Li4 109.9(3)
O6 Li3 P2 71.71(19)
O3 Li3 P2 108.3(2)
O1 Li3 P2 92.6(2)
Li6 Li3 P2 77.7(2)
P1 Li3 P2 110.9(2)
C72 Li3 P2 59.67(14)
Li4 Li3 P2 68.2(2)
O6 Li3 Li1 129.6(3)
O3 Li3 Li1 125.3(3)
O1 Li3 Li1 44.50(18)
Li6 Li3 Li1 137.2(3)
P1 Li3 Li1 60.88(17)
C72 Li3 Li1 104.3(2)
Li4 Li3 Li1 91.0(2)
P2 Li3 Li1 64.51(17)
O6 Li3 Li2 86.8(2)
O3 Li3 Li2 170.5(3)
O1 Li3 Li2 37.26(16)
Li6 Li3 Li2 126.0(3)
P1 Li3 Li2 106.9(2)
C72 Li3 Li2 59.05(17)
Li4 Li3 Li2 126.9(3)
P2 Li3 Li2 62.25(17)
Li1 Li3 Li2 51.42(19)
O4 Li4 O8 125.2(4)
O4 Li4 O3 98.0(3)
O8 Li4 O3 128.3(4)
O4 Li4 Li6 49.1(2)
O8 Li4 Li6 165.4(4)
O3 Li4 Li6 50.4(2)
O4 Li4 Li3 97.2(3)
O8 Li4 Li3 134.5(4)
O3 Li4 Li3 47.1(2)
Li6 Li4 Li3 57.6(2)
O2 Li5 O7 129.9(4)
O2 Li5 C1 92.0(3)
O7 Li5 C1 137.0(4)
O2 Li5 C28 33.48(15)
O7 Li5 C28 116.9(3)
C1 Li5 C28 92.0(3)
O2 Li5 C14 121.1(3)
O7 Li5 C14 105.1(3)
C1 Li5 C14 32.45(13)
C28 Li5 C14 108.2(3)
O2 Li5 Li1 35.83(17)
O7 Li5 Li1 152.1(4)
C1 Li5 Li1 68.0(2)
C28 Li5 Li1 63.9(2)
C14 Li5 Li1 100.4(2)
O6 Li6 O4 120.1(3)
O6 Li6 O3 97.2(3)
O4 Li6 O3 96.9(3)
O6 Li6 Li4 109.3(3)
O4 Li6 Li4 48.1(2)
O3 Li6 Li4 50.2(2)
O6 Li6 Li3 48.5(2)
O4 Li6 Li3 104.7(3)
O3 Li6 Li3 51.9(2)
Li4 Li6 Li3 67.2(2)
O6 Li6 C44 102.4(3)
O4 Li6 C44 24.39(12)
O3 Li6 C44 117.6(3)
Li4 Li6 C44 67.4(2)
Li3 Li6 C44 106.4(2)
O6 Li6 H33B 94.0
O4 Li6 H33B 145.1
O3 Li6 H33B 69.9
Li4 Li6 H33B 117.1
Li3 Li6 H33B 92.3
C44 Li6 H33B 160.5
C90 C89 H89A 109.5
C90 C89 H89B 109.5
H89A C89 H89B 109.5
C90 C89 H89C 109.5
H89A C89 H89C 109.5
H89B C89 H89C 109.5
C89 C90 O8 114.1(6)
C89 C90 H90A 108.7
O8 C90 H90A 108.7
C89 C90 H90B 108.7
O8 C90 H90B 108.7
H90A C90 H90B 107.6
C92 C91 O8 109.2(6)
C92 C91 H91A 109.8
O8 C91 H91A 109.8
C92 C91 H91B 109.8
O8 C91 H91B 109.8
H91A C91 H91B 108.3
C91 C92 H92A 109.5
C91 C92 H92B 109.5
H92A C92 H92B 109.5
C91 C92 H92C 109.5
H92A C92 H92C 109.5
H92B C92 H92C 109.5

loop_
_geom_bond_atom_site_label_1
_geom_bond_atom_site_label_2
_geom_bond_distance
C1 C14 1.409(4)
C1 C2 1.424(4)
C1 P1 1.845(3)
C1 Li5 2.360(7)
C2 O1 1.341(4)
C2 C3 1.427(4)
C2 Li1 2.752(6)
C3 C8 1.385(5)
C3 C4 1.540(5)
C4 C5 1.518(5)
C4 C6 1.537(5)
C4 C7 1.553(5)
C5 H5A 0.9601
C5 H5B 0.9599
C5 H5C 0.9600
C6 H6A 0.9600
C6 H6B 0.9595
C6 H6C 0.9600
C7 H7A 0.9601
C7 H7B 0.9601
C7 H7C 0.9601
C8 C9 1.401(5)
C8 H8 0.9599
C9 C14 1.391(5)
C9 C10 1.520(5)
C10 C13 1.495(6)
C10 C11 1.510(6)
C10 C12 1.552(6)
C11 H11A 0.9601
C11 H11B 0.9599
C11 H11C 0.9603
C12 H12A 0.9595
C12 H12B 0.9600
C12 H12C 0.9600
C13 H13A 0.9600
C13 H13B 0.9602
C13 H13C 0.9601
C14 Li5 2.611(7)
C14 H14 0.9604
C15 C16 1.402(4)
C15 C28 1.414(4)
C15 P1 1.822(3)
C16 C17 1.389(4)
C16 H16 0.9597
C17 C22 1.396(5)
C17 C18 1.535(5)
C18 C21 1.528(6)
C18 C20 1.532(6)
C18 C19 1.535(5)
C19 H19A 0.9599
C19 H19B 0.9599
C19 H19C 0.9598
C20 H20A 0.9600
C20 H20B 0.9601
C20 H20C 0.9600
C21 H21A 0.9600
C21 H21B 0.9603
C21 H21C 0.9601
C22 C23 1.406(4)
C22 H22 0.9597
C23 C28 1.419(4)
C23 C24 1.533(5)
C24 C25 1.527(5)
C24 C26 1.528(5)
C24 C27 1.552(5)
C25 H25A 0.9599
C25 H25B 0.9600
C25 H25C 0.9601
C26 H26A 0.9599
C26 H26B 0.9604
C26 H26C 0.9602
C27 H27A 0.9598
C27 H27B 0.9598
C27 H27C 0.9601
C28 O2 1.345(4)
C28 Li5 2.421(7)
C29 C42 1.407(4)
C29 C30 1.410(4)
C29 P1 1.818(3)
C30 O3 1.341(4)
C30 C31 1.435(5)
C31 C36 1.375(5)
C31 C32 1.544(5)
C32 C35 1.525(6)
C32 C33 1.533(6)
C32 C34 1.547(5)
C33 H33A 0.9597
C33 H33B 0.9600
C33 H33C 0.9603
C34 H34A 0.9596
C34 H34B 0.9604
C34 H34C 0.9601
C35 H35A 0.9599
C35 H35B 0.9600
C35 H35C 0.9600
C36 C37 1.402(5)
C36 H36 0.9600
C37 C42 1.366(5)
C37 C38 1.540(6)
C38 C40A 1.460(11)
C38 C41A 1.475(9)
C38 C40 1.540(11)
C38 C39 1.548(8)
C38 C41 1.556(10)
C39 H39A 0.9599
C39 H39B 0.9600
C39 H39C 0.9602
C40 H40A 0.9600
C40 H40B 0.9600
C40 H40C 0.9600
C41 H41A 0.9600
C41 H41B 0.9600
C41 H41C 0.9600
C40A H40D 0.9600
C40A H40E 0.9600
C40A H40F 0.9600
C41A H41D 0.9600
C41A H41E 0.9600
C41A H41F 0.9600
C42 H42 0.9600
C43 C56 1.404(4)
C43 C44 1.413(4)
C43 P2 1.829(3)
C44 O4 1.326(4)
C44 C45 1.427(5)
C44 Li6 2.783(6)
C45 C50 1.402(5)
C45 C46 1.540(5)
C46 C48 1.238(12)
C46 C49A 1.541(8)
C46 C47 1.541(6)
C46 C49 1.632(10)
C46 C48A 1.726(13)
C47 H47A 0.9600
C47 H47B 0.9601
C47 H47C 0.9599
C48 H48A 0.9600
C48 H48B 0.9600
C48 H48C 0.9600
C49 H49A 0.9600
C49 H49B 0.9600
C49 H49C 0.9600
C48A H48D 0.9600
C48A H48E 0.9600
C48A H48F 0.9600
C49A H49D 0.9600
C49A H49E 0.9600
C49A H49F 0.9600
C50 C51 1.399(5)
C50 H50 0.9599
C51 C56 1.372(4)
C51 C52 1.542(5)
C52 C55 1.516(5)
C52 C54 1.520(5)
C52 C53 1.527(5)
C53 H53A 0.9600
C53 H53B 0.9601
C53 H53C 0.9602
C54 H54A 0.9601
C54 H54B 0.9600
C54 H54C 0.9599
C55 H55A 0.9598
C55 H55B 0.9599
C55 H55C 0.9600
C56 H56 0.9603
C57 C70 1.397(4)
C57 C58 1.416(4)
C57 P2 1.839(3)
C58 O5 1.338(4)
C58 C59 1.415(4)
C58 Li1 2.655(7)
C59 C64 1.391(4)
C59 C60 1.547(4)
C60 C62 1.515(5)
C60 C61 1.530(5)
C60 C63 1.536(5)
C61 H61A 0.9598
C61 H61B 0.9602
C61 H61C 0.9599
C62 H62A 0.9600
C62 H62B 0.9600
C62 H62C 0.9601
C63 H63A 0.9599
C63 H63B 0.9601
C63 H63C 0.9601
C64 C65 1.395(4)
C64 H64 0.9600
C65 C70 1.385(4)
C65 C66 1.534(5)
C66 C69A 1.467(18)
C66 C68 1.474(12)
C66 C67 1.504(5)
C66 C69 1.573(12)
C66 C68A 1.666(19)
C67 H67A 0.9602
C67 H67B 0.9602
C67 H67C 0.9597
C68 H68A 0.9600
C68 H68B 0.9600
C68 H68C 0.9600
C69 H69A 0.9600
C69 H69B 0.9600
C69 H69C 0.9600
C68A H68D 0.9600
C68A H68E 0.9600
C68A H68F 0.9600
C69A H69D 0.9600
C69A H69E 0.9600
C69A H69F 0.9600
C70 H70 0.9593
C71 C84 1.404(4)
C71 C72 1.419(4)
C71 P2 1.843(3)
C71 Li2 2.308(6)
C72 O6 1.333(4)
C72 C73 1.433(4)
C72 Li3 2.673(6)
C73 C78 1.391(5)
C73 C74 1.533(4)
C74 C75 1.526(5)
C74 C77 1.532(5)
C74 C76 1.533(5)
C75 H75A 0.9599
C75 H75B 0.9604
C75 H75C 0.9599
C76 H76A 0.9599
C76 H76B 0.9601
C76 H76C 0.9607
C77 H77A 0.9600
C77 H77B 0.9602
C77 H77C 0.9598
C78 C79 1.406(5)
C78 H78 0.9601
C79 C84 1.394(4)
C79 C80 1.542(5)
C80 C82 1.467(7)
C80 C81A 1.47(2)
C80 C83A 1.532(18)
C80 C81 1.545(11)
C80 C83 1.561(8)
C80 C82A 1.66(2)
C81 H81A 0.9600
C81 H81B 0.9600
C81 H81C 0.9600
C82 H82A 0.9600
C82 H82B 0.9600
C82 H82C 0.9600
C83 H83A 0.9600
C83 H83B 0.9600
C83 H83C 0.9600
C81A H81D 0.9600
C81A H81E 0.9600
C81A H81F 0.9600
C82A H82D 0.9600
C82A H82E 0.9600
C82A H82F 0.9600
C83A H83D 0.9600
C83A H83E 0.9600
C83A H83F 0.9600
C84 Li2 2.517(6)
C84 H84 0.9599
C85 C86 1.467(8)
C85 H85A 0.9601
C85 H85B 0.9600
C85 H85C 0.9599
C86 O7 1.445(7)
C86 H86A 0.9599
C86 H86B 0.9599
C87 C88 1.51(3)
C87 O7 1.81(2)
C87 H87A 0.9700
C87 H87B 0.9700
C88 H88A 0.9600
C88 H88B 0.9600
C88 H88C 0.9600
C87A O7 1.342(10)
C87A C88A 1.497(15)
C87A H87C 0.9700
C87A H87D 0.9700
C88A H88D 0.9600
C88A H88E 0.9600
C88A H88F 0.9600
O1 Li2 1.871(6)
O1 Li3 2.025(7)
O1 Li1 2.038(6)
O2 Li5 1.864(7)
O2 Li1 1.903(6)
O3 Li4 1.921(7)
O3 Li6 1.926(6)
O3 Li3 2.022(7)
O4 Li4 1.845(7)
O4 Li6 1.873(6)
O5 Li2 1.806(6)
O5 Li1 1.887(6)
O6 Li6 1.791(6)
O6 Li3 1.896(6)
O7 Li5 1.914(7)
O8 C90 1.362(6)
O8 C91 1.458(8)
O8 Li4 1.901(7)
P1 Li3 2.642(6)
P1 Li1 2.821(6)
P2 Li3 2.868(6)
P2 Li2 3.049(6)
P2 Li1 3.082(6)
Li1 Li2 2.575(8)
Li1 Li3 2.907(8)
Li1 Li5 3.070(9)
Li2 Li3 3.025(8)
Li2 H5A 2.1895
Li2 H7A 2.0447
Li3 Li6 2.528(8)
Li3 Li4 2.760(9)
Li4 Li6 2.458(9)
Li6 H33B 2.2666
C89 C90 1.377(8)
C89 H89A 0.9600
C89 H89B 0.9600
C89 H89C 0.9600
C90 H90A 0.9700
C90 H90B 0.9700
C91 C92 1.441(2)
C91 H91A 0.9700
C91 H91B 0.9700
C92 H92A 0.9600
C92 H92B 0.9600
C92 H92C 0.9600

loop_
_platon_squeeze_void_nr
_platon_squeeze_void_average_x
_platon_squeeze_void_average_y
_platon_squeeze_void_average_z
_platon_squeeze_void_volume
_platon_squeeze_void_count_electrons
_platon_squeeze_void_content
1 0.111 0.264 0.685 256 37 ' '
2 0.000 0.500 0.000 196 41 ' '
3 -0.111 0.736 0.315 256 37 ' '
4 0.123 0.554 0.683 33 4 ' '
5 0.389 0.764 0.815 256 37 ' '
6 0.500 0.000 0.500 196 42 ' '
7 0.377 0.054 0.817 33 4 ' '
8 0.611 0.236 0.185 256 37 ' '
9 0.623 0.946 0.183 33 4 ' '
10 0.877 0.446 0.317 33 4 ' '
